data_8105094
loop_
_publ_author_name
'Lo, Kong Mun'
'Lee, See Mun'
'Tiekink, Edward R.T.'

_publ_section_title
;
 Crystal structure of bis(ammonium)
 diaqua-tetrakis(4-hydroxybenzoato)-manganese(II) tetrahydrate,
 [NH4]2[C28H24MnO14] &#x22C5; 4(H2O)
;
_journal_issue 2
_journal_name_full 'Zeitschrift f\"ur Kristallographie - New Crystal Structures'
_journal_page_first 313
_journal_page_last 315
_journal_paper_doi 10.1515/ncrs-2019-0642
_journal_volume 235
_journal_year 2020
_chemical_formula_moiety 'C28 H24 Mn O14, 4(H2 O), 2(H4 N) '
_chemical_formula_sum 'C28 H40 Mn N2 O18'
_chemical_formula_weight 747.56
_space_group_crystal_system monoclinic
_space_group_IT_number 14
_space_group_name_Hall '-P 2ybc'
_space_group_name_H-M_alt 'P 1 21/c 1'
_atom_sites_solution_hydrogens mixed
_atom_sites_solution_primary direct
_atom_sites_solution_secondary difmap
_cell_angle_alpha 90
_cell_angle_beta 96.0290(10)
_cell_angle_gamma 90
_cell_formula_units_Z 2
_cell_length_a 7.10690(10)
_cell_length_b 20.5238(2)
_cell_length_c 10.89780(10)
_cell_measurement_reflns_used 8644
_cell_measurement_temperature 294(2)
_cell_measurement_theta_max 28.36
_cell_measurement_theta_min 2.73
_cell_volume 1580.77(3)
_computing_cell_refinement 'SAINT [1]'
_computing_data_collection 'APEX2 [1]'
_computing_data_reduction 'SAINT [1]'
_computing_molecular_graphics 'ORTEP-3 for Windows [4]'
_computing_publication_material 'SHELXL-2014/7 [3]'
_computing_structure_refinement 'SHELXL-2014/7 [3]'
_computing_structure_solution 'SHELXT 2014/5 [2]'
_diffrn_ambient_temperature 294(2)
_diffrn_measured_fraction_theta_full 1.000
_diffrn_measured_fraction_theta_max 1.000
_diffrn_measurement_device_type 'Bruker SMART APEX diffractometer'
_diffrn_measurement_method '\w scans'
_diffrn_radiation_monochromator graphite
_diffrn_radiation_source 'fine-focus sealed tube'
_diffrn_radiation_type MoK\a
_diffrn_radiation_wavelength 0.71073
_diffrn_reflns_av_R_equivalents 0.0204
_diffrn_reflns_av_unetI/netI 0.0176
_diffrn_reflns_Laue_measured_fraction_full 1.000
_diffrn_reflns_Laue_measured_fraction_max 1.000
_diffrn_reflns_limit_h_max 9
_diffrn_reflns_limit_h_min -9
_diffrn_reflns_limit_k_max 27
_diffrn_reflns_limit_k_min -27
_diffrn_reflns_limit_l_max 14
_diffrn_reflns_limit_l_min -14
_diffrn_reflns_number 15856
_diffrn_reflns_point_group_measured_fraction_full 1.000
_diffrn_reflns_point_group_measured_fraction_max 1.000
_diffrn_reflns_theta_full 25.242
_diffrn_reflns_theta_max 28.384
_diffrn_reflns_theta_min 1.985
_diffrn_standards_decay_% 0
_diffrn_standards_interval_count 0
_diffrn_standards_interval_time 0
_diffrn_standards_number 0
_exptl_absorpt_coefficient_mu 0.505
_exptl_absorpt_correction_T_max 1.0000
_exptl_absorpt_correction_T_min 0.8485
_exptl_absorpt_correction_type multi-scan
_exptl_absorpt_process_details 'SADABS [1]'
_exptl_crystal_colour red
_exptl_crystal_density_diffrn 1.571
_exptl_crystal_description block
_exptl_crystal_F_000 782
_exptl_crystal_size_max 0.400
_exptl_crystal_size_mid 0.200
_exptl_crystal_size_min 0.200
_refine_diff_density_max 0.402
_refine_diff_density_min -0.227
_refine_diff_density_rms 0.056
_refine_ls_extinction_coef .
_refine_ls_extinction_method none
_refine_ls_goodness_of_fit_ref 1.011
_refine_ls_hydrogen_treatment mixed
_refine_ls_matrix_type full
_refine_ls_number_parameters 259
_refine_ls_number_reflns 3965
_refine_ls_number_restraints 15
_refine_ls_restrained_S_all 1.013
_refine_ls_R_factor_all 0.0279
_refine_ls_R_factor_gt 0.0255
_refine_ls_shift/su_max 0.001
_refine_ls_shift/su_mean 0.000
_refine_ls_structure_factor_coef Fsqd
_refine_ls_weighting_details 'w=1/[\s^2^(Fo^2^)+(0.0454P)^2^+0.4872P] where P=(Fo^2^+2Fc^2^)/3'
_refine_ls_weighting_scheme calc
_refine_ls_wR_factor_gt 0.0726
_refine_ls_wR_factor_ref 0.0746
_reflns_Friedel_coverage 0.000
_reflns_Friedel_fraction_full .
_reflns_Friedel_fraction_max .
_reflns_number_gt 3684
_reflns_number_total 3966
_reflns_threshold_expression 'I > 2\s(I)'
_cod_data_source_file suppl_ncrs-2019-0642_suppl.cif
_cod_data_source_block shelx
_cod_original_sg_symbol_H-M 'P 21/c'
_cod_database_code 8105094
_shelx_space_group_comment
;
The symmetry employed for this shelxl refinement is uniquely defined
by the following loop, which should always be used as a source of
symmetry information in preference to the above space-group names.
They are only intended as comments.
;
_shelx_estimated_absorpt_t_min 0.824
_shelx_estimated_absorpt_t_max 0.906

loop_
_space_group_symop_operation_xyz
'x, y, z'
'-x, y+1/2, -z+1/2'
'-x, -y, -z'
'x, -y-1/2, z-1/2'

loop_
_atom_site_label
_atom_site_type_symbol
_atom_site_fract_x
_atom_site_fract_y
_atom_site_fract_z
_atom_site_U_iso_or_equiv
_atom_site_adp_type
_atom_site_occupancy
_atom_site_site_symmetry_order
_atom_site_calc_flag
_atom_site_refinement_flags_posn
_atom_site_refinement_flags_adp
_atom_site_refinement_flags_occupancy
_atom_site_disorder_assembly
_atom_site_disorder_group
Mn Mn 0.5000 0.5000 0.5000 0.01015(7) Uani 1 2 d S . P . .
O1 O 0.33897(10) 0.41344(4) 0.55311(7) 0.01404(15) Uani 1 1 d . . . . .
O2 O 0.41845(11) 0.41431(4) 0.75735(7) 0.01518(15) Uani 1 1 d . . . . .
O3 O 0.27846(11) 0.11113(4) 0.66820(7) 0.01529(16) Uani 1 1 d D . . . .
H3O H 0.243(2) 0.0963(7) 0.6000(7) 0.023 Uiso 1 1 d D U . . .
O4 O 0.23371(10) 0.54453(4) 0.43953(7) 0.01319(15) Uani 1 1 d . . . . .
O5 O 0.10129(11) 0.54170(4) 0.24551(7) 0.01742(16) Uani 1 1 d . . . . .
O6 O 0.18658(11) 0.84730(4) 0.32227(7) 0.01695(16) Uani 1 1 d D . . . .
H6O H 0.236(2) 0.8658(7) 0.3842(9) 0.025 Uiso 1 1 d D U . . .
O1W O 0.45536(11) 0.53725(4) 0.68341(7) 0.01551(16) Uani 1 1 d D . . . .
H1W H 0.441(2) 0.5019(4) 0.7173(12) 0.023 Uiso 1 1 d D U . . .
H2W H 0.5296(17) 0.5611(5) 0.7256(11) 0.023 Uiso 1 1 d D U . . .
C1 C 0.36385(14) 0.38519(5) 0.65759(9) 0.01196(19) Uani 1 1 d . . . . .
C2 C 0.33176(14) 0.31313(5) 0.66129(9) 0.01141(19) Uani 1 1 d . . . . .
C3 C 0.24899(14) 0.28002(5) 0.55782(9) 0.01264(19) Uani 1 1 d . . . . .
H3 H 0.2057 0.3035 0.4875 0.015 Uiso 1 1 calc R U . . .
C4 C 0.22990(15) 0.21281(5) 0.55765(9) 0.01333(19) Uani 1 1 d . . . . .
H4 H 0.1736 0.1915 0.4879 0.016 Uiso 1 1 calc R U . . .
C5 C 0.29555(14) 0.17742(5) 0.66259(9) 0.01230(19) Uani 1 1 d . . . . .
C6 C 0.37880(14) 0.20962(5) 0.76686(9) 0.01306(19) Uani 1 1 d . . . . .
H6 H 0.4235 0.1860 0.8368 0.016 Uiso 1 1 calc R U . . .
C7 C 0.39493(14) 0.27706(5) 0.76627(9) 0.01241(19) Uani 1 1 d . . . . .
H7 H 0.4485 0.2985 0.8367 0.015 Uiso 1 1 calc R U . . .
C8 C 0.17051(14) 0.57273(5) 0.33891(9) 0.01206(19) Uani 1 1 d . . . . .
C9 C 0.17638(14) 0.64532(5) 0.33642(9) 0.01138(19) Uani 1 1 d . . . . .
C10 C 0.10795(14) 0.67931(5) 0.22992(9) 0.01266(19) Uani 1 1 d . . . . .
H10 H 0.0593 0.6564 0.1601 0.015 Uiso 1 1 calc R U . . .
C11 C 0.11155(14) 0.74660(5) 0.22697(9) 0.01322(19) Uani 1 1 d . . . . .
H11 H 0.0643 0.7687 0.1558 0.016 Uiso 1 1 calc R U . . .
C12 C 0.18616(14) 0.78133(5) 0.33087(9) 0.01242(19) Uani 1 1 d . . . . .
C13 C 0.25670(14) 0.74827(5) 0.43760(9) 0.01251(19) Uani 1 1 d . . . . .
H13 H 0.3073 0.7713 0.5068 0.015 Uiso 1 1 calc R U . . .
C14 C 0.25075(14) 0.68065(5) 0.43973(9) 0.01227(19) Uani 1 1 d . . . . .
H14 H 0.2970 0.6586 0.5111 0.015 Uiso 1 1 calc R U . . .
N1 N 0.00094(13) 0.42852(4) 0.36697(8) 0.01452(17) Uani 1 1 d D . . . .
H1N H 0.1026(13) 0.4157(7) 0.4158(11) 0.017 Uiso 1 1 d D U . . .
H2N H 0.0287(19) 0.4632(5) 0.3232(11) 0.017 Uiso 1 1 d D U . . .
H3N H -0.0900(15) 0.4388(7) 0.4137(11) 0.017 Uiso 1 1 d D U . . .
H4N H -0.0472(19) 0.3978(5) 0.3155(11) 0.017 Uiso 1 1 d D U . . .
O2W O 0.19263(11) 0.05218(4) 0.44468(7) 0.01777(16) Uani 1 1 d D . . . .
H3W H 0.2745(14) 0.0625(8) 0.3998(11) 0.027 Uiso 1 1 d D U . . .
H4W H 0.0887(10) 0.0499(8) 0.4030(11) 0.027 Uiso 1 1 d D U . . .
O3W O 0.33058(14) 0.92190(4) 0.50879(8) 0.02565(19) Uani 1 1 d D . . . .
H5W H 0.364(2) 0.9160(7) 0.5826(6) 0.038 Uiso 1 1 d D U . . .
H6W H 0.285(2) 0.9584(4) 0.4956(14) 0.038 Uiso 1 1 d D U . . .

loop_
_atom_site_aniso_label
_atom_site_aniso_U_11
_atom_site_aniso_U_22
_atom_site_aniso_U_33
_atom_site_aniso_U_23
_atom_site_aniso_U_13
_atom_site_aniso_U_12
Mn 0.01088(11) 0.00897(11) 0.01020(11) 0.00078(7) -0.00073(8) 0.00044(7)
O1 0.0152(4) 0.0128(4) 0.0136(3) 0.0024(3) -0.0008(3) -0.0015(3)
O2 0.0186(4) 0.0128(4) 0.0138(3) -0.0012(3) 0.0001(3) -0.0013(3)
O3 0.0210(4) 0.0100(4) 0.0142(3) 0.0005(3) -0.0012(3) -0.0006(3)
O4 0.0133(3) 0.0128(3) 0.0130(3) 0.0024(3) -0.0008(3) 0.0014(3)
O5 0.0229(4) 0.0132(4) 0.0149(4) -0.0003(3) -0.0039(3) -0.0006(3)
O6 0.0235(4) 0.0100(4) 0.0162(4) 0.0005(3) -0.0032(3) 0.0001(3)
O1W 0.0204(4) 0.0119(3) 0.0136(3) -0.0012(3) -0.0009(3) -0.0016(3)
C1 0.0090(4) 0.0131(5) 0.0138(4) 0.0012(4) 0.0011(3) 0.0010(3)
C2 0.0104(4) 0.0119(5) 0.0122(4) 0.0007(3) 0.0022(3) 0.0001(3)
C3 0.0131(5) 0.0137(5) 0.0110(4) 0.0024(4) 0.0007(3) 0.0004(4)
C4 0.0144(5) 0.0136(5) 0.0114(4) -0.0004(4) -0.0013(3) -0.0011(4)
C5 0.0118(4) 0.0112(5) 0.0142(5) 0.0009(4) 0.0029(3) 0.0002(3)
C6 0.0137(5) 0.0143(5) 0.0110(4) 0.0030(4) 0.0002(3) 0.0015(4)
C7 0.0118(4) 0.0146(5) 0.0107(4) -0.0007(4) 0.0003(3) -0.0001(4)
C8 0.0100(4) 0.0128(5) 0.0133(4) 0.0017(3) 0.0011(3) 0.0009(3)
C9 0.0107(4) 0.0114(5) 0.0120(4) 0.0008(3) 0.0010(3) 0.0009(3)
C10 0.0122(4) 0.0144(5) 0.0109(4) -0.0001(4) -0.0006(3) 0.0004(4)
C11 0.0140(5) 0.0142(5) 0.0112(4) 0.0025(4) 0.0001(3) 0.0013(4)
C12 0.0117(4) 0.0112(5) 0.0145(5) 0.0008(4) 0.0024(4) 0.0009(3)
C13 0.0126(4) 0.0140(5) 0.0107(4) -0.0011(4) 0.0000(3) -0.0002(4)
C14 0.0119(4) 0.0140(5) 0.0107(4) 0.0022(4) 0.0000(3) 0.0010(3)
N1 0.0165(4) 0.0125(4) 0.0143(4) -0.0014(3) 0.0004(3) -0.0012(3)
O2W 0.0185(4) 0.0191(4) 0.0151(4) -0.0012(3) -0.0010(3) -0.0013(3)
O3W 0.0400(5) 0.0183(4) 0.0171(4) -0.0020(3) -0.0040(4) 0.0008(4)

loop_
_atom_type_symbol
_atom_type_description
_atom_type_scat_dispersion_real
_atom_type_scat_dispersion_imag
_atom_type_scat_source
C C 0.0033 0.0016 'International Tables Vol C Tables 4.2.6.8 and 6.1.1.4'
H H 0.0000 0.0000 'International Tables Vol C Tables 4.2.6.8 and 6.1.1.4'
N N 0.0061 0.0033 'International Tables Vol C Tables 4.2.6.8 and 6.1.1.4'
O O 0.0106 0.0060 'International Tables Vol C Tables 4.2.6.8 and 6.1.1.4'
Mn Mn 0.3368 0.7283 'International Tables Vol C Tables 4.2.6.8 and 6.1.1.4'

loop_
_geom_angle_atom_site_label_1
_geom_angle_atom_site_label_2
_geom_angle_atom_site_label_3
_geom_angle
_geom_angle_site_symmetry_1
_geom_angle_site_symmetry_3
O4 Mn O4 180.0 . 3_666
O4 Mn O1W 85.64(3) . .
O4 Mn O1W 94.36(3) 3_666 .
O4 Mn O1W 94.36(3) . 3_666
O4 Mn O1W 85.64(3) 3_666 3_666
O1W Mn O1W 180.0 . 3_666
O4 Mn O1 92.36(3) . 3_666
O4 Mn O1 87.64(3) 3_666 3_666
O1W Mn O1 94.95(3) . 3_666
O1W Mn O1 85.05(3) 3_666 3_666
O4 Mn O1 87.64(3) . .
O4 Mn O1 92.36(3) 3_666 .
O1W Mn O1 85.05(3) . .
O1W Mn O1 94.95(3) 3_666 .
O1 Mn O1 180.0 3_666 .
C1 O1 Mn 124.74(6) . .
C5 O3 H3O 110.5(11) . .
C8 O4 Mn 132.54(6) . .
C12 O6 H6O 114.1(11) . .
Mn O1W H1W 97.9(11) . .
Mn O1W H2W 124.8(10) . .
H1W O1W H2W 112.0(11) . .
O2 C1 O1 123.67(9) . .
O2 C1 C2 118.50(9) . .
O1 C1 C2 117.81(9) . .
C3 C2 C7 118.46(9) . .
C3 C2 C1 120.84(9) . .
C7 C2 C1 120.58(9) . .
C4 C3 C2 121.31(9) . .
C4 C3 H3 119.3 . .
C2 C3 H3 119.3 . .
C3 C4 C5 119.57(9) . .
C3 C4 H4 120.2 . .
C5 C4 H4 120.2 . .
O3 C5 C6 117.90(9) . .
O3 C5 C4 122.11(9) . .
C6 C5 C4 119.98(9) . .
C7 C6 C5 119.85(9) . .
C7 C6 H6 120.1 . .
C5 C6 H6 120.1 . .
C6 C7 C2 120.83(9) . .
C6 C7 H7 119.6 . .
C2 C7 H7 119.6 . .
O5 C8 O4 122.52(9) . .
O5 C8 C9 120.08(9) . .
O4 C8 C9 117.38(9) . .
C14 C9 C10 118.68(9) . .
C14 C9 C8 120.90(9) . .
C10 C9 C8 120.42(9) . .
C11 C10 C9 120.85(9) . .
C11 C10 H10 119.6 . .
C9 C10 H10 119.6 . .
C10 C11 C12 119.89(9) . .
C10 C11 H11 120.1 . .
C12 C11 H11 120.1 . .
O6 C12 C11 117.21(9) . .
O6 C12 C13 122.70(9) . .
C11 C12 C13 120.10(10) . .
C14 C13 C12 119.45(9) . .
C14 C13 H13 120.3 . .
C12 C13 H13 120.3 . .
C13 C14 C9 121.03(9) . .
C13 C14 H14 119.5 . .
C9 C14 H14 119.5 . .
H1N N1 H2N 110.1(13) . .
H1N N1 H3N 108.7(13) . .
H2N N1 H3N 109.4(13) . .
H1N N1 H4N 113.7(13) . .
H2N N1 H4N 108.8(13) . .
H3N N1 H4N 106.0(13) . .
H3W O2W H4W 109.4(10) . .
H5W O3W H6W 111.9(11) . .

loop_
_geom_bond_atom_site_label_1
_geom_bond_atom_site_label_2
_geom_bond_distance
_geom_bond_site_symmetry_2
Mn O4 2.1422(7) .
Mn O4 2.1423(7) 3_666
Mn O1W 2.1940(7) .
Mn O1W 2.1940(7) 3_666
Mn O1 2.2226(7) 3_666
Mn O1 2.2226(7) .
O1 C1 1.2734(12) .
O2 C1 1.2654(12) .
O3 C5 1.3677(12) .
O3 H3O 0.818(5) .
O4 C8 1.2789(12) .
O5 C8 1.2563(12) .
O6 C12 1.3572(13) .
O6 H6O 0.821(5) .
O1W H1W 0.825(5) .
O1W H2W 0.824(5) .
C1 C2 1.4975(14) .
C2 C3 1.3929(14) .
C2 C7 1.3965(14) .
C3 C4 1.3860(14) .
C3 H3 0.9300 .
C4 C5 1.3933(14) .
C4 H4 0.9300 .
C5 C6 1.3916(14) .
C6 C7 1.3891(14) .
C6 H6 0.9300 .
C7 H7 0.9300 .
C8 C9 1.4907(14) .
C9 C14 1.3957(14) .
C9 C10 1.3971(13) .
C10 C11 1.3817(14) .
C10 H10 0.9300 .
C11 C12 1.3947(14) .
C11 H11 0.9300 .
C12 C13 1.3936(14) .
C13 C14 1.3886(14) .
C13 H13 0.9300 .
C14 H14 0.9300 .
N1 H1N 0.891(5) .
N1 H2N 0.890(5) .
N1 H3N 0.889(5) .
N1 H4N 0.889(5) .
O2W H3W 0.826(5) .
O2W H4W 0.827(5) .
O3W H5W 0.824(5) .
O3W H6W 0.823(5) .

loop_
_geom_torsion_atom_site_label_1
_geom_torsion_atom_site_label_2
_geom_torsion_atom_site_label_3
_geom_torsion_atom_site_label_4
_geom_torsion
_geom_torsion_site_symmetry_1
_geom_torsion_site_symmetry_2
_geom_torsion_site_symmetry_3
_geom_torsion_site_symmetry_4
Mn O1 C1 O2 30.45(13) . . . .
Mn O1 C1 C2 -147.73(7) . . . .
O2 C1 C2 C3 171.75(9) . . . .
O1 C1 C2 C3 -9.98(14) . . . .
O2 C1 C2 C7 -12.25(14) . . . .
O1 C1 C2 C7 166.02(9) . . . .
C7 C2 C3 C4 -0.35(15) . . . .
C1 C2 C3 C4 175.73(9) . . . .
C2 C3 C4 C5 -0.37(16) . . . .
C3 C4 C5 O3 179.20(9) . . . .
C3 C4 C5 C6 0.31(15) . . . .
O3 C5 C6 C7 -178.47(9) . . . .
C4 C5 C6 C7 0.47(15) . . . .
C5 C6 C7 C2 -1.22(15) . . . .
C3 C2 C7 C6 1.15(14) . . . .
C1 C2 C7 C6 -174.94(9) . . . .
Mn O4 C8 O5 83.30(12) . . . .
Mn O4 C8 C9 -98.40(10) . . . .
O5 C8 C9 C14 179.27(9) . . . .
O4 C8 C9 C14 0.92(14) . . . .
O5 C8 C9 C10 -1.02(15) . . . .
O4 C8 C9 C10 -179.37(9) . . . .
C14 C9 C10 C11 -0.74(15) . . . .
C8 C9 C10 C11 179.54(9) . . . .
C9 C10 C11 C12 0.71(15) . . . .
C10 C11 C12 O6 179.74(9) . . . .
C10 C11 C12 C13 -0.11(15) . . . .
O6 C12 C13 C14 179.71(9) . . . .
C11 C12 C13 C14 -0.45(15) . . . .
C12 C13 C14 C9 0.42(15) . . . .
C10 C9 C14 C13 0.17(15) . . . .
C8 C9 C14 C13 179.88(9) . . . .
